data_7036839
loop_
_publ_author_name
'Liu, Jian-Qiang'
'Li, X. F.'
'Gu, C. Y.'
'da Silva, J\'ulio C. S.'
'Barros, Amanda L.'
'J\'unior, Severino Alves'
'Li, B. H.'
'Ren, Fei'
'Batten, Stuart R.'
'Soares, Thereza A.'

_publ_section_title
;
 Combined Experimental and Simulation Study of Large Nanocage-based
 Metal-Organic Frameworks for Drug Delivery
;
_journal_issue 44
_journal_name_full 'Dalton Trans.'
_journal_page_first 19370
_journal_page_last 19382
_journal_paper_doi 10.1039/C5DT02171E
_journal_volume 44
_journal_year 2015
_chemical_formula_moiety 'Cu2 (H2 O)2 (C21 H17 N O8), 2.222(C4 H9 N O)'
_chemical_formula_sum 'C29.89 H41 Cu2 N3.22 O12.22'
_chemical_formula_weight 768.07
_space_group_crystal_system trigonal
_space_group_IT_number 166
_space_group_name_Hall '-R 3 2"'
_space_group_name_H-M_alt 'R -3 m :H'
_symmetry_space_group_name_Hall '-R 3 2"'
_symmetry_space_group_name_H-M 'R -3 m :H'
_atom_sites_solution_hydrogens mixed
_audit_creation_method SHELXL-2014/7
_audit_update_record
;
2015-10-08 deposited with the CCDC.
2015-10-09 downloaded from the CCDC.
;
_cell_angle_alpha 90
_cell_angle_beta 90
_cell_angle_gamma 120
_cell_formula_units_Z 9
_cell_length_a 18.6342(14)
_cell_length_b 18.6342
_cell_length_c 37.709(3)
_cell_measurement_reflns_used 2809
_cell_measurement_temperature 293(2)
_cell_measurement_theta_max 21.3361
_cell_measurement_theta_min 2.5806
_cell_volume 11339.6(12)
_computing_structure_refinement 'SHELXL-2014/7 (Sheldrick, 2014)'
_diffrn_ambient_temperature 293(2)
_diffrn_measured_fraction_theta_full 0.992
_diffrn_measured_fraction_theta_max 0.994
_diffrn_measurement_device_type 'Bruker SMART APEX'
_diffrn_radiation_type MoK\a
_diffrn_radiation_wavelength 0.71073
_diffrn_reflns_av_R_equivalents 0.0844
_diffrn_reflns_av_unetI/netI 0.0529
_diffrn_reflns_laue_measured_fraction_full 0.992
_diffrn_reflns_laue_measured_fraction_max 0.994
_diffrn_reflns_limit_h_max 23
_diffrn_reflns_limit_h_min -24
_diffrn_reflns_limit_k_max 24
_diffrn_reflns_limit_k_min -24
_diffrn_reflns_limit_l_max 29
_diffrn_reflns_limit_l_min -48
_diffrn_reflns_number 23422
_diffrn_reflns_point_group_measured_fraction_full 0.992
_diffrn_reflns_point_group_measured_fraction_max 0.994
_diffrn_reflns_theta_full 25.242
_diffrn_reflns_theta_max 27.494
_diffrn_reflns_theta_min 2.186
_exptl_absorpt_coefficient_mu 0.888
_exptl_absorpt_correction_type multi-scan
_exptl_absorpt_process_details SADABS
_exptl_crystal_colour blue
_exptl_crystal_density_diffrn 1.012
_exptl_crystal_description prism
_exptl_crystal_F_000 3588
_exptl_crystal_size_max 0.210
_exptl_crystal_size_mid 0.180
_exptl_crystal_size_min 0.180
_exptl_transmission_factor_max none
_exptl_transmission_factor_min none
_refine_diff_density_max 0.716
_refine_diff_density_min -0.381
_refine_diff_density_rms 0.088
_refine_ls_extinction_coef 0.00052(8)
_refine_ls_extinction_expression Fc^*^=kFc[1+0.001xFc^2^\l^3^/sin(2\q)]^-1/4^
_refine_ls_extinction_method 'SHELXL-2014/7 (Sheldrick 2014'
_refine_ls_goodness_of_fit_ref 1.295
_refine_ls_hydrogen_treatment constr
_refine_ls_matrix_type full
_refine_ls_number_parameters 102
_refine_ls_number_reflns 3154
_refine_ls_number_restraints 30
_refine_ls_restrained_S_all 1.311
_refine_ls_R_factor_all 0.0673
_refine_ls_R_factor_gt 0.0485
_refine_ls_shift/su_max 0.001
_refine_ls_shift/su_mean 0.001
_refine_ls_structure_factor_coef Fsqd
_refine_ls_weighting_details 'w=1/[\s^2^(Fo^2^)+(0.0572P)^2^] where P=(Fo^2^+2Fc^2^)/3'
_refine_ls_weighting_scheme calc
_refine_ls_wR_factor_gt 0.1336
_refine_ls_wR_factor_ref 0.1409
_reflns_number_gt 2226
_reflns_number_total 3154
_reflns_threshold_expression 'I > 2\s(I)'
_cod_data_source_file c5dt02171e2.cif
_cod_data_source_block cu
_cod_original_cell_volume 11339.7(19)
_cod_database_code 7036839
_shelx_shelxl_version_number 2014/7
_shelx_estimated_absorpt_t_min 0.835
_shelx_estimated_absorpt_t_max 0.856

loop_
_space_group_symop_operation_xyz
'x, y, z'
'-y, x-y, z'
'-x+y, -x, z'
'y, x, -z'
'x-y, -y, -z'
'-x, -x+y, -z'
'x+2/3, y+1/3, z+1/3'
'-y+2/3, x-y+1/3, z+1/3'
'-x+y+2/3, -x+1/3, z+1/3'
'y+2/3, x+1/3, -z+1/3'
'x-y+2/3, -y+1/3, -z+1/3'
'-x+2/3, -x+y+1/3, -z+1/3'
'x+1/3, y+2/3, z+2/3'
'-y+1/3, x-y+2/3, z+2/3'
'-x+y+1/3, -x+2/3, z+2/3'
'y+1/3, x+2/3, -z+2/3'
'x-y+1/3, -y+2/3, -z+2/3'
'-x+1/3, -x+y+2/3, -z+2/3'
'-x, -y, -z'
'y, -x+y, -z'
'x-y, x, -z'
'-y, -x, z'
'-x+y, y, z'
'x, x-y, z'
'-x+2/3, -y+1/3, -z+1/3'
'y+2/3, -x+y+1/3, -z+1/3'
'x-y+2/3, x+1/3, -z+1/3'
'-y+2/3, -x+1/3, z+1/3'
'-x+y+2/3, y+1/3, z+1/3'
'x+2/3, x-y+1/3, z+1/3'
'-x+1/3, -y+2/3, -z+2/3'
'y+1/3, -x+y+2/3, -z+2/3'
'x-y+1/3, x+2/3, -z+2/3'
'-y+1/3, -x+2/3, z+2/3'
'-x+y+1/3, y+2/3, z+2/3'
'x+1/3, x-y+2/3, z+2/3'

loop_
_atom_site_label
_atom_site_type_symbol
_atom_site_fract_x
_atom_site_fract_y
_atom_site_fract_z
_atom_site_U_iso_or_equiv
_atom_site_adp_type
_atom_site_occupancy
_atom_site_site_symmetry_order
_atom_site_calc_flag
_atom_site_refinement_flags_posn
_atom_site_refinement_flags_adp
_atom_site_refinement_flags_occupancy
_atom_site_disorder_assembly
_atom_site_disorder_group
Cu1 Cu 0.85619(2) 0.71239(3) 0.13782(2) 0.03326(19) Uani 1 2 d S T P . .
O1 O 0.88984(14) 0.63392(12) 0.12274(5) 0.0520(6) Uani 1 1 d . . . . .
O2 O 0.85093(14) 0.55579(12) 0.17124(5) 0.0500(6) Uani 1 1 d . . . . .
O1w O 0.88957(13) 0.7791(3) 0.08942(9) 0.0830(12) Uani 1 2 d S T P . .
H1w H 0.8546 0.7935 0.0844 0.125 Uiso 0.5 1 calc R U P . .
C1 C 0.87865(18) 0.57293(17) 0.14039(8) 0.0425(7) Uani 1 1 d . . . . .
C2 C 0.89843(19) 0.51311(18) 0.12314(8) 0.0461(7) Uani 1 1 d . . . . .
C3 C 0.8841(3) 0.44205(14) 0.14077(11) 0.0450(10) Uani 1 2 d S T P . .
C4 C 0.9282(2) 0.52800(19) 0.08868(8) 0.0566(9) Uani 1 1 d . . . . .
H4 H 0.9385 0.5764 0.0772 0.068 Uiso 1 1 calc R U . . .
C5 C 0.9428(3) 0.47141(17) 0.07121(12) 0.0636(15) Uani 1 2 d DS T P A .
C6 C 0.9733(4) 0.48664(19) 0.03481(9) 0.0720(17) Uani 1 2 d DS T P . .
C7 C 0.9513(7) 0.5312(7) 0.0124(2) 0.079(2) Uani 0.25 1 d D U P A -1
H7 H 0.9220 0.5557 0.0211 0.095 Uiso 0.25 1 d R U P A -1
C8 C 0.9797(6) 0.5462(6) -0.02232(18) 0.089(3) Uani 0.25 1 d D . P A -1
H8 H 0.9663 0.5773 -0.0374 0.106 Uiso 0.25 1 d R U P A -1
C7' C 0.9506(14) 0.5305(14) 0.0123(3) 0.079(2) Uani 0.25 1 d D . P A -2
H7' H 0.9078 0.5400 0.0186 0.095 Uiso 0.25 1 d R U P A -2
N1 N 0.9797(6) 0.5461(6) -0.02231(18) 0.089(3) Uani 0.25 1 d D U P A -2

loop_
_atom_site_aniso_label
_atom_site_aniso_U_11
_atom_site_aniso_U_22
_atom_site_aniso_U_33
_atom_site_aniso_U_23
_atom_site_aniso_U_13
_atom_site_aniso_U_12
Cu1 0.0396(3) 0.0258(3) 0.0298(3) 0.00157(18) 0.00078(9) 0.01290(13)
O1 0.0774(16) 0.0421(12) 0.0462(12) 0.0058(10) 0.0147(11) 0.0372(11)
O2 0.0724(15) 0.0437(12) 0.0437(12) 0.0041(9) 0.0105(10) 0.0365(11)
O1w 0.101(2) 0.090(3) 0.054(2) 0.0346(19) 0.0173(10) 0.0449(15)
C1 0.0491(18) 0.0366(16) 0.0406(16) -0.0032(13) 0.0009(13) 0.0205(14)
C2 0.059(2) 0.0382(16) 0.0454(17) 0.0010(13) 0.0077(14) 0.0278(15)
C3 0.052(3) 0.0403(16) 0.047(2) 0.0012(10) 0.0024(19) 0.0261(13)
C4 0.088(3) 0.0447(18) 0.0481(18) 0.0138(14) 0.0193(17) 0.0412(19)
C5 0.107(4) 0.0547(19) 0.046(3) 0.0152(13) 0.030(3) 0.054(2)
C6 0.126(5) 0.061(2) 0.051(3) 0.0150(15) 0.030(3) 0.063(3)
C7 0.119(6) 0.079(5) 0.067(5) 0.018(4) 0.038(5) 0.070(5)
C8 0.149(7) 0.083(5) 0.059(4) 0.023(4) 0.049(5) 0.078(6)
C7' 0.119(6) 0.079(5) 0.067(5) 0.018(4) 0.038(5) 0.070(5)
N1 0.149(7) 0.083(5) 0.059(4) 0.023(4) 0.049(5) 0.078(6)

loop_
_atom_type_symbol
_atom_type_description
_atom_type_scat_dispersion_real
_atom_type_scat_dispersion_imag
_atom_type_scat_source
C C 0.0033 0.0016 'International Tables Vol C Tables 4.2.6.8 and 6.1.1.4'
H H 0.0000 0.0000 'International Tables Vol C Tables 4.2.6.8 and 6.1.1.4'
N N 0.0061 0.0033 'International Tables Vol C Tables 4.2.6.8 and 6.1.1.4'
O O 0.0106 0.0060 'International Tables Vol C Tables 4.2.6.8 and 6.1.1.4'
Cu Cu 0.3201 1.2651 'International Tables Vol C Tables 4.2.6.8 and 6.1.1.4'

loop_
_geom_angle_atom_site_label_1
_geom_angle_atom_site_label_2
_geom_angle_atom_site_label_3
_geom_angle
_geom_angle_site_symmetry_1
_geom_angle_site_symmetry_3
O1 Cu1 O1 88.74(14) . 23_655
O1 Cu1 O2 90.06(10) . 11_565
O1 Cu1 O2 167.96(8) 23_655 11_565
O1 Cu1 O2 167.97(8) . 25_665
O1 Cu1 O2 90.06(10) 23_655 25_665
O2 Cu1 O2 88.62(13) 11_565 25_665
O1 Cu1 O1w 94.54(11) . .
O1 Cu1 O1w 94.54(11) 23_655 .
O2 Cu1 O1w 97.49(11) 11_565 .
O2 Cu1 O1w 97.49(11) 25_665 .
O1 Cu1 Cu1 82.90(6) . 25_665
O1 Cu1 Cu1 82.90(6) 23_655 25_665
O2 Cu1 Cu1 85.07(6) 11_565 25_665
O2 Cu1 Cu1 85.07(6) 25_665 25_665
O1w Cu1 Cu1 176.40(13) . 25_665
C1 O1 Cu1 124.24(19) . .
C1 O2 Cu1 121.21(19) . 25_665
Cu1 O1w H1w 109.5 . .
O1 C1 O2 126.3(3) . .
O1 C1 C2 117.4(3) . .
O2 C1 C2 116.2(3) . .
C3 C2 C4 120.6(3) . .
C3 C2 C1 120.4(3) . .
C4 C2 C1 119.0(3) . .
C2 C3 C2 118.8(4) . 24
C5 C4 C2 120.4(3) . .
C5 C4 H4 119.8 . .
C2 C4 H4 119.8 . .
C4 C5 C4 119.1(4) . 24
C4 C5 C6 120.45(19) . .
C4 C5 C6 120.44(19) 24 .
N1 C6 C7' 120.0(4) 19_765 .
C8 C6 C7 120.1(3) 19_765 .
N1 C6 C5 120.6(3) 19_765 .
C8 C6 C5 120.5(3) 19_765 .
C7' C6 C5 119.3(4) . .
C7 C6 C5 119.3(4) . .
C6 C7 C8 120.1(4) . .
C6 C7 H7 120.1 . .
C8 C7 H7 119.6 . .
C7 C8 H8 120.5 . .
C6 C7' N1 119.9(4) . .
C6 C7' H7' 120.0 . .
N1 C7' H7' 118.9 . .

loop_
_geom_bond_atom_site_label_1
_geom_bond_atom_site_label_2
_geom_bond_distance
_geom_bond_site_symmetry_2
Cu1 O1 1.942(2) .
Cu1 O1 1.942(2) 23_655
Cu1 O2 1.9482(19) 11_565
Cu1 O2 1.9483(19) 25_665
Cu1 O1w 2.119(3) .
Cu1 Cu1 2.6287(8) 25_665
O1 C1 1.242(3) .
O2 C1 1.248(3) .
O2 Cu1 1.9482(19) 25_665
O1w H1w 0.8401 .
C1 C2 1.487(4) .
C2 C3 1.383(3) .
C2 C4 1.385(4) .
C3 C2 1.383(3) 24
C4 C5 1.381(4) .
C4 H4 0.9300 .
C5 C4 1.381(4) 24
C5 C6 1.458(5) .
C6 N1 1.376(7) 19_765
C6 C8 1.379(7) 19_765
C6 C7' 1.383(8) .
C6 C7 1.383(7) .
C7 C8 1.386(7) .
C7 H7 0.9300 .
C8 H8 0.9300 .
C7' N1 1.386(7) .
C7' H7' 0.9300 .

loop_
_geom_torsion_atom_site_label_1
_geom_torsion_atom_site_label_2
_geom_torsion_atom_site_label_3
_geom_torsion_atom_site_label_4
_geom_torsion
_geom_torsion_site_symmetry_1
_geom_torsion_site_symmetry_4
Cu1 O1 C1 O2 -6.2(5) . .
Cu1 O1 C1 C2 172.5(2) . .
Cu1 O2 C1 O1 5.7(4) 25_665 .
Cu1 O2 C1 C2 -173.06(19) 25_665 .
O1 C1 C2 C3 -177.3(3) . .
O2 C1 C2 C3 1.6(5) . .
O1 C1 C2 C4 0.2(4) . .
O2 C1 C2 C4 179.0(3) . .
C4 C2 C3 C2 -1.3(6) . 24
C1 C2 C3 C2 176.1(2) . 24
C3 C2 C4 C5 1.0(6) . .
C1 C2 C4 C5 -176.4(4) . .
C2 C4 C5 C4 -0.8(8) . 24
C2 C4 C5 C6 179.3(4) . .
C4 C5 C6 N1 152.1(7) . 19_765
C4 C5 C6 N1 -27.9(9) 24 19_765
C4 C5 C6 C8 152.1(7) . 19_765
C4 C5 C6 C8 -27.9(9) 24 19_765
C4 C5 C6 C7' -31.6(13) . .
C4 C5 C6 C7' 148.5(14) 24 .
C4 C5 C6 C7 -30.9(12) . .
C4 C5 C6 C7 149.1(7) 24 .
C8 C6 C7 C8 -3.0(12) 19_765 .
C5 C6 C7 C8 -180.0(3) . .
N1 C6 C7' N1 -4(3) 19_765 .
C5 C6 C7' N1 179.4(18) . .
